data_1556686
loop_
_publ_author_name
'Altahan, M.A.'
'Beckett, M.A.'
'Coles, S.J.'
'Horton, P.N.'

_publ_section_title
;
 Hexaborate(2-) and Dodecaborate(6-) Anions as Ligands to Zinc(II)
 Centres: Self-Assembly and Single-Crystal XRD Characterization of
 [Zn{k3O-B6O7(OH)6}(k3N-dien)].0.5H2O (dien = NH(CH2-CH2NH2)2),
 (NH4)2[Zn{k2O-B6O7(OH)6}2 (H2O)2].2H2O and (1,3-pnH2)3[(k1N-H3N{CH2}3NH2)
 Zn{k3O-B12O18(OH)6}]2.14H2O (1,3-pn = 1,3-diaminopropane)
;
_journal_name_full Inorganics
_journal_page_first 44
_journal_paper_doi 10.3390/inorganics7040044
_journal_volume 7
_journal_year 2019
_chemical_formula_moiety 'C4 H19 B6 N3 O13 Zn, 0.5(H2 O)'
_chemical_formula_sum 'C4 H20 B6 N3 O13.5 Zn'
_chemical_formula_weight 456.46
_space_group_crystal_system monoclinic
_space_group_IT_number 15
_space_group_name_Hall '-C 2yc'
_space_group_name_H-M_alt 'C 1 2/c 1'
_atom_sites_solution_hydrogens mixed
_cell_angle_alpha 90
_cell_angle_beta 99.5800(10)
_cell_angle_gamma 90
_cell_formula_units_Z 8
_cell_length_a 26.0212(3)
_cell_length_b 9.15620(10)
_cell_length_c 13.6318(2)
_cell_measurement_reflns_used 15078
_cell_measurement_temperature 100(2)
_cell_measurement_theta_max 30.2600
_cell_measurement_theta_min 2.7260
_cell_volume 3202.55(7)
_computing_cell_refinement 'CrysAlisPro 1.171.40.18b (Rigaku OD, 2018)'
_computing_data_collection 'CrysAlisPro 1.171.40.18b (Rigaku OD, 2018)'
_computing_data_reduction 'CrysAlisPro 1.171.40.18b (Rigaku OD, 2018)'
_computing_molecular_graphics 'Olex2 (Dolomanov et al., 2009)'
_computing_publication_material 'Olex2 (Dolomanov et al., 2009)'
_computing_structure_refinement 'ShelXL (Sheldrick, 2015)'
_computing_structure_solution 'SHELXT 2018/2 (Sheldrick, 2018)'
_diffrn_ambient_environment N~2~
_diffrn_ambient_temperature 100(2)
_diffrn_detector 'CCD area detector'
_diffrn_detector_area_resol_mean 28.5714
_diffrn_detector_dtime 0.000
_diffrn_detector_type 'Rigaku HG Saturn724+ (2x2 bin mode)'
_diffrn_measured_fraction_theta_full 0.994
_diffrn_measured_fraction_theta_max 0.994
_diffrn_measurement_details
;
List of Runs (angles in degrees, time in seconds):

  # Type    Start    End  Width  t~exp~   \w     \q     \k     \f   Frames
--------------------------------------------------------------------------
  1  \w    -98.00  19.00   1.00    2.00    --   -9.50 -57.00 -60.00  117
  2  \w    -98.00  19.00   1.00    2.00    --   -9.50 -57.00 -90.00  117
  3  \w    -33.00  79.00   1.00    2.00    --   -9.50  38.00 -90.00  112
  4  \w    -33.00  -3.00   1.00    2.00    --   -9.50  38.00  30.00   30
;
_diffrn_measurement_device 'four-circle diffractometer'
_diffrn_measurement_device_details 'Rigaku, AFC12 \k goniometer'
_diffrn_measurement_method 'profile data from \w-scans'
_diffrn_measurement_specimen_support 'MiTeGen MicroLoop'
_diffrn_orient_matrix_type 'CrysAlisPro convention (1999,Acta A55,543-557)'
_diffrn_orient_matrix_UB_11 -0.0163980000
_diffrn_orient_matrix_UB_12 -0.0306357000
_diffrn_orient_matrix_UB_13 -0.0416834000
_diffrn_orient_matrix_UB_21 -0.0113781000
_diffrn_orient_matrix_UB_22 0.0695346000
_diffrn_orient_matrix_UB_23 -0.0118337000
_diffrn_orient_matrix_UB_31 0.0191250000
_diffrn_orient_matrix_UB_32 0.0150886000
_diffrn_orient_matrix_UB_33 -0.0301134000
_diffrn_radiation_collimation 0.2
_diffrn_radiation_monochromator 'Confocal mirrors, HF Varimax'
_diffrn_radiation_probe x-ray
_diffrn_radiation_type MoK\a
_diffrn_radiation_wavelength 0.71075
_diffrn_reflns_av_R_equivalents 0.0241
_diffrn_reflns_av_unetI/netI 0.0156
_diffrn_reflns_Laue_measured_fraction_full 0.994
_diffrn_reflns_Laue_measured_fraction_max 0.994
_diffrn_reflns_limit_h_max 33
_diffrn_reflns_limit_h_min -32
_diffrn_reflns_limit_k_max 11
_diffrn_reflns_limit_k_min -11
_diffrn_reflns_limit_l_max 17
_diffrn_reflns_limit_l_min -17
_diffrn_reflns_number 18390
_diffrn_reflns_point_group_measured_fraction_full 0.994
_diffrn_reflns_point_group_measured_fraction_max 0.994
_diffrn_reflns_theta_full 25.242
_diffrn_reflns_theta_max 27.483
_diffrn_reflns_theta_min 2.734
_diffrn_source 'Rotating Anode'
_diffrn_source_current 55.0
_diffrn_source_power 2.475
_diffrn_source_target Mo
_diffrn_source_type 'Rigaku FRE+'
_diffrn_source_voltage 45.0
_exptl_absorpt_coefficient_mu 1.613
_exptl_absorpt_correction_T_max 1.00000
_exptl_absorpt_correction_T_min 0.75242
_exptl_absorpt_correction_type multi-scan
_exptl_absorpt_process_details
;
CrysAlisPro 1.171.40.18b (Rigaku Oxford Diffraction, 2018)
Empirical absorption correction using spherical harmonics,
 implemented in SCALE3 ABSPACK scaling algorithm.
;
_exptl_crystal_colour colourless
_exptl_crystal_colour_primary colourless
_exptl_crystal_density_diffrn 1.893
_exptl_crystal_description block
_exptl_crystal_F_000 1864
_exptl_crystal_recrystallization_method 'The material was recrystallised from water'
_exptl_crystal_size_max 0.42
_exptl_crystal_size_mid 0.22
_exptl_crystal_size_min 0.08
_refine_diff_density_max 0.349
_refine_diff_density_min -0.303
_refine_diff_density_rms 0.065
_refine_ls_extinction_coef .
_refine_ls_extinction_method none
_refine_ls_goodness_of_fit_ref 1.095
_refine_ls_hydrogen_treatment mixed
_refine_ls_matrix_type full
_refine_ls_number_parameters 287
_refine_ls_number_reflns 3651
_refine_ls_number_restraints 12
_refine_ls_restrained_S_all 1.105
_refine_ls_R_factor_all 0.0249
_refine_ls_R_factor_gt 0.0240
_refine_ls_shift/su_max 0.004
_refine_ls_shift/su_mean 0.000
_refine_ls_structure_factor_coef Fsqd
_refine_ls_weighting_details 'w=1/[\s^2^(Fo^2^)+(0.0329P)^2^+5.5365P] where P=(Fo^2^+2Fc^2^)/3'
_refine_ls_weighting_scheme calc
_refine_ls_wR_factor_gt 0.0660
_refine_ls_wR_factor_ref 0.0666
_reflns_Friedel_coverage 0.000
_reflns_Friedel_fraction_full .
_reflns_Friedel_fraction_max .
_reflns_number_gt 3541
_reflns_number_total 3651
_reflns_threshold_expression 'I > 2\s(I)'
_cod_data_source_file Inorganics-2019-7-44.cif
_cod_data_source_block MAB1
_cod_original_formula_sum 'C4 H20 B6 N3 O13.50 Zn'
_cod_database_code 1556686
_shelx_space_group_comment
;
The symmetry employed for this shelxl refinement is uniquely defined
by the following loop, which should always be used as a source of
symmetry information in preference to the above space-group names.
They are only intended as comments.
;
_shelx_estimated_absorpt_t_max 0.882
_shelx_estimated_absorpt_t_min 0.551

loop_
_space_group_symop_operation_xyz
'x, y, z'
'-x, y, -z+1/2'
'x+1/2, y+1/2, z'
'-x+1/2, y+1/2, -z+1/2'
'-x, -y, -z'
'x, -y, z-1/2'
'-x+1/2, -y+1/2, -z'
'x+1/2, -y+1/2, z-1/2'

loop_
_atom_site_label
_atom_site_type_symbol
_atom_site_fract_x
_atom_site_fract_y
_atom_site_fract_z
_atom_site_U_iso_or_equiv
_atom_site_adp_type
_atom_site_occupancy
_atom_site_site_symmetry_order
_atom_site_calc_flag
_atom_site_refinement_flags_posn
_atom_site_refinement_flags_adp
_atom_site_refinement_flags_occupancy
_atom_site_disorder_assembly
_atom_site_disorder_group
Zn1 Zn 0.63743(2) 0.71238(2) 0.61489(2) 0.01141(7) Uani 1 1 d D . . . .
O1 O 0.62453(4) 0.38670(11) 0.61163(7) 0.00706(19) Uani 1 1 d . . . . .
O2 O 0.63099(4) 0.35970(12) 0.79065(7) 0.0098(2) Uani 1 1 d . . . . .
O3 O 0.54752(4) 0.37101(12) 0.68541(7) 0.0094(2) Uani 1 1 d . . . . .
O4 O 0.53959(4) 0.36734(11) 0.50908(7) 0.0088(2) Uani 1 1 d . . . . .
O5 O 0.61659(4) 0.34148(12) 0.43507(7) 0.0097(2) Uani 1 1 d . . . . .
O6 O 0.69974(4) 0.33112(12) 0.53786(8) 0.0116(2) Uani 1 1 d . . . . .
O7 O 0.70520(4) 0.31573(14) 0.71477(8) 0.0163(2) Uani 1 1 d . . . . .
O8 O 0.55521(4) 0.31031(13) 0.85621(8) 0.0130(2) Uani 1 1 d . . . . .
H8 H 0.522744 0.320208 0.841554 0.020 Uiso 1 1 calc GR . . . .
O9 O 0.53517(4) 0.29939(13) 0.33961(8) 0.0159(2) Uani 1 1 d . . . . .
H9 H 0.503608 0.318579 0.339641 0.024 Uiso 1 1 calc GR . . . .
O11 O 0.67193(5) 0.56051(12) 0.71662(8) 0.0160(2) Uani 1 1 d D . . . .
H11 H 0.6890(7) 0.5840(17) 0.7737(9) 0.024 Uiso 1 1 d DR . . . .
O12 O 0.56422(4) 0.59050(11) 0.59768(8) 0.0097(2) Uani 1 1 d D . . . .
H12 H 0.5384(5) 0.6110(17) 0.5503(11) 0.015 Uiso 1 1 d DR . . . .
O13 O 0.65681(4) 0.56297(12) 0.50367(8) 0.0106(2) Uani 1 1 d D . . . .
H13 H 0.6497(8) 0.5809(16) 0.4403(7) 0.016 Uiso 1 1 d DR . . . .
N1 N 0.61506(6) 0.84467(16) 0.72906(10) 0.0181(3) Uani 1 1 d . . . . .
H1A H 0.591360 0.795857 0.758825 0.022 Uiso 1 1 calc R . . . .
H1B H 0.643436 0.863644 0.776035 0.022 Uiso 1 1 calc R . . . .
N2 N 0.60114(6) 0.88403(15) 0.52138(10) 0.0171(3) Uani 1 1 d . . . . .
H2 H 0.579458 0.839874 0.461242 0.020 Uiso 1 1 calc R . . . .
N3 N 0.70743(6) 0.82421(18) 0.59458(12) 0.0238(3) Uani 1 1 d D . . . .
H3AA H 0.729490 0.831808 0.653606 0.029 Uiso 0.5 1 calc R . P A 1
H3AB H 0.723909 0.774300 0.551125 0.029 Uiso 0.5 1 calc R . P A 1
H3BC H 0.716885 0.891047 0.643668 0.029 Uiso 0.5 1 calc R . P B 2
H3BD H 0.734110 0.760057 0.594235 0.029 Uiso 0.5 1 calc R . P B 2
C1 C 0.59224(8) 0.9831(2) 0.68747(14) 0.0275(4) Uani 1 1 d . . . . .
H1C H 0.619901 1.058068 0.691002 0.033 Uiso 1 1 calc R . . . .
H1D H 0.566124 1.017791 0.727294 0.033 Uiso 1 1 calc R . . . .
C2 C 0.56636(8) 0.9624(2) 0.57985(14) 0.0255(4) Uani 1 1 d . . . . .
H2A H 0.533697 0.906273 0.577882 0.031 Uiso 1 1 calc R . . . .
H2B H 0.557246 1.059120 0.549318 0.031 Uiso 1 1 calc R . . . .
C3 C 0.64223(8) 0.9747(2) 0.48953(16) 0.0310(4) Uani 1 1 d D . . . .
H3BE H 0.647556 1.062524 0.532380 0.037 Uiso 0.5 1 calc R . P C 2
H3BF H 0.630086 1.007922 0.420456 0.037 Uiso 0.5 1 calc R . P C 2
H3AC H 0.647294 0.942354 0.422500 0.037 Uiso 0.5 1 calc R . P D 1
H3AD H 0.630004 1.077208 0.483798 0.037 Uiso 0.5 1 calc R . P D 1
B1 B 0.65884(6) 0.40546(18) 0.71224(12) 0.0093(3) Uani 1 1 d D . . . .
B2 B 0.56758(6) 0.42926(18) 0.60050(12) 0.0081(3) Uani 1 1 d D . . . .
B3 B 0.64959(6) 0.40624(18) 0.51916(12) 0.0087(3) Uani 1 1 d D . . . .
B4 B 0.57796(6) 0.34887(18) 0.77622(12) 0.0095(3) Uani 1 1 d . . . . .
B5 B 0.56399(6) 0.33855(18) 0.42956(12) 0.0100(3) Uani 1 1 d . . . . .
B6 B 0.72492(8) 0.2912(2) 0.62973(14) 0.0216(4) Uani 1 1 d D . . . .
O10 O 0.77666(12) 0.2491(3) 0.6411(2) 0.0109(6) Uani 0.5 1 d D . P E 1
H10 H 0.784848 0.234167 0.584869 0.016 Uiso 0.5 1 calc GR . P E 1
C4 C 0.69213(18) 0.9704(5) 0.5551(3) 0.0353(10) Uani 0.5 1 d D . P F 1
H4A H 0.690867 1.037433 0.611591 0.042 Uiso 0.5 1 calc R . P F 1
H4B H 0.719279 1.007025 0.518318 0.042 Uiso 0.5 1 calc R . P F 1
O10B O 0.76539(15) 0.1867(5) 0.6328(3) 0.0260(8) Uani 0.5 1 d D . P E 2
H10B H 0.774924 0.182541 0.576947 0.039 Uiso 0.5 1 calc GR . P E 2
C4B C 0.69307(14) 0.8989(4) 0.4937(3) 0.0211(7) Uani 0.5 1 d D . P F 2
H4BA H 0.720378 0.970362 0.484220 0.025 Uiso 0.5 1 calc R . P F 2
H4BB H 0.690521 0.825396 0.439802 0.025 Uiso 0.5 1 calc R . P F 2
O21 O 0.78638(12) 0.5514(4) 0.6869(3) 0.0477(9) Uani 0.5 1 d . . P G 1
H21A H 0.753433 0.538047 0.688028 0.072 Uiso 0.5 1 d G . P G 1
H21B H 0.796822 0.630959 0.719007 0.072 Uiso 0.5 1 d G . P G 1

loop_
_atom_site_aniso_label
_atom_site_aniso_U_11
_atom_site_aniso_U_22
_atom_site_aniso_U_33
_atom_site_aniso_U_23
_atom_site_aniso_U_13
_atom_site_aniso_U_12
Zn1 0.01326(11) 0.00926(10) 0.01086(10) 0.00125(6) -0.00044(7) -0.00202(6)
O1 0.0050(4) 0.0103(5) 0.0058(5) 0.0007(3) 0.0008(3) 0.0010(4)
O2 0.0077(5) 0.0149(5) 0.0065(5) 0.0006(4) 0.0009(4) 0.0007(4)
O3 0.0068(5) 0.0142(5) 0.0074(5) 0.0018(4) 0.0015(4) 0.0004(4)
O4 0.0070(5) 0.0119(5) 0.0072(5) -0.0006(4) 0.0001(4) 0.0002(4)
O5 0.0089(5) 0.0126(5) 0.0074(5) -0.0011(4) 0.0008(4) 0.0013(4)
O6 0.0080(5) 0.0193(5) 0.0077(5) 0.0024(4) 0.0018(4) 0.0043(4)
O7 0.0102(5) 0.0310(6) 0.0079(5) 0.0043(4) 0.0017(4) 0.0098(5)
O8 0.0071(5) 0.0231(6) 0.0089(5) 0.0043(4) 0.0016(4) 0.0018(4)
O9 0.0101(5) 0.0266(6) 0.0104(5) -0.0050(4) -0.0004(4) 0.0004(4)
O11 0.0215(6) 0.0145(5) 0.0089(5) 0.0018(4) -0.0063(4) -0.0073(4)
O12 0.0078(5) 0.0093(5) 0.0110(5) 0.0002(4) -0.0011(4) 0.0014(4)
O13 0.0125(5) 0.0120(5) 0.0070(5) 0.0018(4) 0.0009(4) -0.0009(4)
N1 0.0218(7) 0.0188(7) 0.0137(6) -0.0012(5) 0.0030(5) -0.0044(6)
N2 0.0222(7) 0.0137(6) 0.0141(6) 0.0024(5) -0.0005(5) -0.0004(5)
N3 0.0184(7) 0.0228(7) 0.0286(8) 0.0030(6) -0.0012(6) -0.0068(6)
C1 0.0388(11) 0.0202(9) 0.0249(9) -0.0025(7) 0.0097(8) 0.0029(8)
C2 0.0284(9) 0.0209(9) 0.0271(9) 0.0036(7) 0.0044(7) 0.0066(7)
C3 0.0341(11) 0.0279(10) 0.0315(10) 0.0155(8) 0.0070(8) -0.0028(8)
B1 0.0063(7) 0.0145(8) 0.0066(7) 0.0015(6) -0.0008(5) 0.0001(6)
B2 0.0059(7) 0.0102(7) 0.0080(7) 0.0004(5) 0.0006(5) 0.0005(6)
B3 0.0072(7) 0.0123(7) 0.0066(7) 0.0014(5) 0.0010(5) 0.0010(6)
B4 0.0096(7) 0.0093(7) 0.0097(7) 0.0003(6) 0.0018(6) 0.0016(6)
B5 0.0105(7) 0.0092(7) 0.0099(7) 0.0005(6) 0.0005(6) 0.0005(6)
B6 0.0139(9) 0.0407(12) 0.0104(8) 0.0055(7) 0.0028(7) 0.0131(8)
O10 0.0074(13) 0.0189(15) 0.0063(12) 0.0008(12) 0.0011(9) 0.0045(11)
C4 0.043(2) 0.034(2) 0.030(2) 0.0045(18) 0.0064(18) -0.0195(19)
O10B 0.0224(19) 0.047(2) 0.0095(14) 0.0058(17) 0.0051(12) 0.0236(17)
C4B 0.0218(17) 0.0172(16) 0.0258(18) 0.0053(14) 0.0082(14) -0.0053(13)
O21 0.0263(16) 0.0427(19) 0.078(3) -0.0312(18) 0.0206(16) -0.0103(14)

loop_
_atom_type_symbol
_atom_type_description
_atom_type_scat_dispersion_real
_atom_type_scat_dispersion_imag
_atom_type_scat_source
C C 0.0033 0.0016 'International Tables Vol C Tables 4.2.6.8 and 6.1.1.4'
H H 0.0000 0.0000 'International Tables Vol C Tables 4.2.6.8 and 6.1.1.4'
B B 0.0013 0.0007 'International Tables Vol C Tables 4.2.6.8 and 6.1.1.4'
N N 0.0061 0.0033 'International Tables Vol C Tables 4.2.6.8 and 6.1.1.4'
O O 0.0106 0.0060 'International Tables Vol C Tables 4.2.6.8 and 6.1.1.4'
Zn Zn 0.2839 1.4301 'International Tables Vol C Tables 4.2.6.8 and 6.1.1.4'

loop_
_geom_angle_atom_site_label_1
_geom_angle_atom_site_label_2
_geom_angle_atom_site_label_3
_geom_angle
_geom_angle_site_symmetry_1
_geom_angle_site_symmetry_3
O11 Zn1 O12 90.12(4) . .
O11 Zn1 O13 85.33(4) . .
O11 Zn1 N1 91.92(5) . .
O11 Zn1 N2 174.36(5) . .
O11 Zn1 N3 97.15(5) . .
O13 Zn1 O12 84.41(4) . .
N1 Zn1 O12 91.69(5) . .
N1 Zn1 O13 175.22(5) . .
N1 Zn1 N2 82.56(5) . .
N1 Zn1 N3 99.44(6) . .
N2 Zn1 O12 91.19(5) . .
N2 Zn1 O13 100.26(5) . .
N2 Zn1 N3 82.69(6) . .
N3 Zn1 O12 166.45(5) . .
N3 Zn1 O13 84.81(5) . .
B1 O1 B3 117.80(11) . .
B2 O1 B1 118.70(11) . .
B2 O1 B3 115.67(10) . .
B4 O2 B1 122.16(12) . .
B4 O3 B2 123.08(12) . .
B5 O4 B2 121.51(12) . .
B5 O5 B3 120.92(12) . .
B6 O6 B3 124.48(12) . .
B6 O7 B1 120.08(13) . .
B4 O8 H8 109.5 . .
B5 O9 H9 109.5 . .
Zn1 O11 H11 123.0(11) . .
B1 O11 Zn1 123.80(9) . .
B1 O11 H11 111.3(11) . .
Zn1 O12 H12 121.4(10) . .
B2 O12 Zn1 117.39(8) . .
B2 O12 H12 105.6(10) . .
Zn1 O13 H13 122.8(10) . .
B3 O13 Zn1 117.87(8) . .
B3 O13 H13 108.5(10) . .
Zn1 N1 H1A 109.6 . .
Zn1 N1 H1B 109.6 . .
H1A N1 H1B 108.1 . .
C1 N1 Zn1 110.50(11) . .
C1 N1 H1A 109.6 . .
C1 N1 H1B 109.6 . .
Zn1 N2 H2 108.9 . .
C2 N2 Zn1 106.43(10) . .
C2 N2 H2 108.9 . .
C3 N2 Zn1 108.60(11) . .
C3 N2 H2 108.9 . .
C3 N2 C2 114.95(15) . .
Zn1 N3 H3AA 110.3 . .
Zn1 N3 H3AB 110.3 . .
Zn1 N3 H3BC 110.9 . .
Zn1 N3 H3BD 110.9 . .
H3AA N3 H3AB 108.5 . .
H3BC N3 H3BD 108.9 . .
C4 N3 Zn1 107.28(19) . .
C4 N3 H3AA 110.3 . .
C4 N3 H3AB 110.3 . .
C4B N3 Zn1 104.14(15) . .
C4B N3 H3BC 110.9 . .
C4B N3 H3BD 110.9 . .
N1 C1 H1C 109.6 . .
N1 C1 H1D 109.6 . .
N1 C1 C2 110.48(15) . .
H1C C1 H1D 108.1 . .
C2 C1 H1C 109.6 . .
C2 C1 H1D 109.6 . .
N2 C2 C1 111.46(15) . .
N2 C2 H2A 109.3 . .
N2 C2 H2B 109.3 . .
C1 C2 H2A 109.3 . .
C1 C2 H2B 109.3 . .
H2A C2 H2B 108.0 . .
N2 C3 H3BE 108.7 . .
N2 C3 H3BF 108.7 . .
N2 C3 H3AC 108.5 . .
N2 C3 H3AD 108.5 . .
N2 C3 C4B 114.22(19) . .
H3BE C3 H3BF 107.6 . .
H3AC C3 H3AD 107.5 . .
C4 C3 N2 115.0(2) . .
C4 C3 H3AC 108.5 . .
C4 C3 H3AD 108.5 . .
C4B C3 H3BE 108.7 . .
C4B C3 H3BF 108.7 . .
O2 B1 O1 110.05(11) . .
O2 B1 O7 109.48(12) . .
O2 B1 O11 113.15(12) . .
O7 B1 O1 108.56(12) . .
O7 B1 O11 111.19(13) . .
O11 B1 O1 104.22(11) . .
O3 B2 O1 107.57(11) . .
O3 B2 O4 110.28(12) . .
O3 B2 O12 111.15(12) . .
O4 B2 O1 109.18(11) . .
O4 B2 O12 110.42(12) . .
O12 B2 O1 108.17(11) . .
O5 B3 O1 109.24(11) . .
O5 B3 O6 110.02(12) . .
O5 B3 O13 111.20(12) . .
O6 B3 O1 107.07(11) . .
O6 B3 O13 110.73(12) . .
O13 B3 O1 108.46(11) . .
O2 B4 O3 122.59(13) . .
O2 B4 O8 117.66(13) . .
O3 B4 O8 119.73(13) . .
O4 B5 O9 120.03(14) . .
O5 B5 O4 123.21(14) . .
O5 B5 O9 116.72(13) . .
O6 B6 O10 119.2(2) . .
O6 B6 O10B 116.7(2) . .
O7 B6 O6 123.08(15) . .
O7 B6 O10 116.6(2) . .
O7 B6 O10B 118.0(2) . .
B6 O10 H10 109.5 . .
N3 C4 H4A 108.7 . .
N3 C4 H4B 108.7 . .
C3 C4 N3 114.2(3) . .
C3 C4 H4A 108.7 . .
C3 C4 H4B 108.7 . .
H4A C4 H4B 107.6 . .
B6 O10B H10B 109.5 . .
N3 C4B H4BA 109.9 . .
N3 C4B H4BB 109.9 . .
C3 C4B N3 109.0(2) . .
C3 C4B H4BA 109.9 . .
C3 C4B H4BB 109.9 . .
H4BA C4B H4BB 108.3 . .
H21A O21 H21B 109.6 . .

loop_
_geom_bond_atom_site_label_1
_geom_bond_atom_site_label_2
_geom_bond_distance
_geom_bond_site_symmetry_2
Zn1 O11 2.0612(11) .
Zn1 O12 2.1864(10) .
Zn1 O13 2.1630(11) .
Zn1 N1 2.1283(14) .
Zn1 N2 2.1414(14) .
Zn1 N3 2.1473(15) .
O1 B1 1.5166(18) .
O1 B2 1.5154(18) .
O1 B3 1.5231(18) .
O2 B1 1.4494(18) .
O2 B4 1.3648(19) .
O3 B2 1.4483(18) .
O3 B4 1.3691(19) .
O4 B2 1.4501(18) .
O4 B5 1.3700(19) .
O5 B3 1.4407(19) .
O5 B5 1.3585(19) .
O6 B3 1.4594(19) .
O6 B6 1.363(2) .
O7 B1 1.4552(19) .
O7 B6 1.362(2) .
O8 H8 0.8400 .
O8 B4 1.3708(19) .
O9 H9 0.8400 .
O9 B5 1.374(2) .
O11 H11 0.857(9) .
O11 B1 1.459(2) .
O12 H12 0.872(9) .
O12 B2 1.4791(19) .
O13 H13 0.869(9) .
O13 B3 1.4672(19) .
N1 H1A 0.9100 .
N1 H1B 0.9100 .
N1 C1 1.473(2) .
N2 H2 1.0000 .
N2 C2 1.487(2) .
N2 C3 1.475(2) .
N3 H3AA 0.9100 .
N3 H3AB 0.9100 .
N3 H3BC 0.9100 .
N3 H3BD 0.9100 .
N3 C4 1.473(5) .
N3 C4B 1.526(4) .
C1 H1C 0.9900 .
C1 H1D 0.9900 .
C1 C2 1.521(3) .
C2 H2A 0.9900 .
C2 H2B 0.9900 .
C3 H3BE 0.9900 .
C3 H3BF 0.9900 .
C3 H3AC 0.9900 .
C3 H3AD 0.9900 .
C3 C4 1.449(5) .
C3 C4B 1.487(4) .
B6 O10 1.384(4) .
B6 O10B 1.418(4) .
O10 H10 0.8400 .
C4 H4A 0.9900 .
C4 H4B 0.9900 .
O10B H10B 0.8400 .
C4B H4BA 0.9900 .
C4B H4BB 0.9900 .
O21 H21A 0.8688 .
O21 H21B 0.8702 .

loop_
_geom_hbond_atom_site_label_D
_geom_hbond_atom_site_label_H
_geom_hbond_atom_site_label_A
_geom_hbond_distance_DH
_geom_hbond_distance_HA
_geom_hbond_distance_DA
_geom_hbond_angle_DHA
_geom_hbond_site_symmetry_A
_geom_hbond_publ_flag
O8 H8 O3 0.84 1.86 2.6966(15) 171.5 2_656 yes
O9 H9 O12 0.84 2.25 3.0286(15) 155.3 5_666 yes
O11 H11 O10 0.857(9) 2.022(12) 2.770(3) 145.3(14) 4_656 yes
O11 H11 O10B 0.857(9) 1.847(11) 2.663(4) 158.6(18) 4_656 yes
O12 H12 O4 0.872(9) 2.064(10) 2.8732(14) 153.8(16) 5_666 yes
O13 H13 O2 0.869(9) 2.089(9) 2.9557(14) 175.6(15) 6_565 yes
N1 H1A O9 0.91 2.16 3.0619(18) 173.8 6_566 yes
N1 H1B O10 0.91 2.43 3.190(3) 140.8 4_656 yes
N2 H2 O8 1.00 2.01 2.9612(18) 158.2 6_565 yes
N3 H3AA O7 0.91 2.26 3.156(2) 167.6 4_656 yes
O10 H10 O6 0.84 1.88 2.714(3) 170.7 7_656 yes
O10B H10B O6 0.84 1.80 2.639(4) 175.5 7_656 yes
O21 H21A O7 0.87 2.45 3.087(4) 130.6 . yes
O21 H21A O11 0.87 2.23 3.073(3) 163.9 . yes
O21 H21B O7 0.87 1.92 2.758(3) 160.5 4_656 yes

loop_
_geom_torsion_atom_site_label_1
_geom_torsion_atom_site_label_2
_geom_torsion_atom_site_label_3
_geom_torsion_atom_site_label_4
_geom_torsion
_geom_torsion_site_symmetry_1
_geom_torsion_site_symmetry_2
_geom_torsion_site_symmetry_3
_geom_torsion_site_symmetry_4
Zn1 O11 B1 O1 9.86(15) . . . .
Zn1 O11 B1 O2 -109.67(12) . . . .
Zn1 O11 B1 O7 126.63(11) . . . .
Zn1 O12 B2 O1 -2.13(14) . . . .
Zn1 O12 B2 O3 115.74(10) . . . .
Zn1 O12 B2 O4 -121.54(10) . . . .
Zn1 O13 B3 O1 4.74(14) . . . .
Zn1 O13 B3 O5 124.88(10) . . . .
Zn1 O13 B3 O6 -112.48(11) . . . .
Zn1 N1 C1 C2 28.98(18) . . . .
Zn1 N2 C2 C1 41.65(17) . . . .
Zn1 N2 C3 C4 -24.3(3) . . . .
Zn1 N2 C3 C4B 22.7(2) . . . .
Zn1 N3 C4 C3 -34.0(4) . . . .
Zn1 N3 C4B C3 47.4(3) . . . .
N1 C1 C2 N2 -48.3(2) . . . .
N2 C3 C4 N3 40.6(4) . . . .
N2 C3 C4B N3 -48.6(3) . . . .
C2 N2 C3 C4 94.7(3) . . . .
C2 N2 C3 C4B 141.8(2) . . . .
C3 N2 C2 C1 -78.61(19) . . . .
B1 O1 B2 O3 -45.16(16) . . . .
B1 O1 B2 O4 -164.83(11) . . . .
B1 O1 B2 O12 74.98(15) . . . .
B1 O1 B3 O5 162.33(11) . . . .
B1 O1 B3 O6 43.22(16) . . . .
B1 O1 B3 O13 -76.31(15) . . . .
B1 O2 B4 O3 4.4(2) . . . .
B1 O2 B4 O8 -177.42(13) . . . .
B1 O7 B6 O6 -8.7(3) . . . .
B1 O7 B6 O10 159.0(2) . . . .
B1 O7 B6 O10B -171.1(3) . . . .
B2 O1 B1 O2 41.52(17) . . . .
B2 O1 B1 O7 161.32(12) . . . .
B2 O1 B1 O11 -80.10(14) . . . .
B2 O1 B3 O5 -48.83(15) . . . .
B2 O1 B3 O6 -167.94(11) . . . .
B2 O1 B3 O13 72.53(14) . . . .
B2 O3 B4 O2 -9.8(2) . . . .
B2 O3 B4 O8 172.09(13) . . . .
B2 O4 B5 O5 11.5(2) . . . .
B2 O4 B5 O9 -170.86(13) . . . .
B3 O1 B1 O2 -170.60(11) . . . .
B3 O1 B1 O7 -50.80(16) . . . .
B3 O1 B1 O11 67.78(15) . . . .
B3 O1 B2 O3 166.29(11) . . . .
B3 O1 B2 O4 46.63(15) . . . .
B3 O1 B2 O12 -73.57(14) . . . .
B3 O5 B5 O4 -13.8(2) . . . .
B3 O5 B5 O9 168.49(13) . . . .
B3 O6 B6 O7 1.0(3) . . . .
B3 O6 B6 O10 -166.4(2) . . . .
B3 O6 B6 O10B 163.6(2) . . . .
B4 O2 B1 O1 -19.42(19) . . . .
B4 O2 B1 O7 -138.66(14) . . . .
B4 O2 B1 O11 96.71(16) . . . .
B4 O3 B2 O1 28.45(18) . . . .
B4 O3 B2 O4 147.41(13) . . . .
B4 O3 B2 O12 -89.79(16) . . . .
B5 O4 B2 O1 -27.20(17) . . . .
B5 O4 B2 O3 -145.18(13) . . . .
B5 O4 B2 O12 91.60(15) . . . .
B5 O5 B3 O1 31.30(18) . . . .
B5 O5 B3 O6 148.56(13) . . . .
B5 O5 B3 O13 -88.38(16) . . . .
B6 O6 B3 O1 -17.5(2) . . . .
B6 O6 B3 O5 -136.14(16) . . . .
B6 O6 B3 O13 100.52(18) . . . .
B6 O7 B1 O1 31.5(2) . . . .
B6 O7 B1 O2 151.66(16) . . . .
B6 O7 B1 O11 -82.58(19) . . . .
